data_4066217
loop_
_publ_author_name
'Chen, Shuli'
'Ng, Joseph Kok-Peng'
'Pullarkat, Sumod A.'
'Liu, Fengli'
'Li, Yongxin'
'Leung, Pak-Hing'

_publ_section_title
;
 Asymmetric Synthesis of New Diphosphines and Pyridylphosphines via a
 Kinetic Resolution Process Promoted and Controlled by a Chiral
 Palladacycle
;
_journal_issue 15
_journal_name_full Organometallics
_journal_page_first 3374
_journal_paper_doi 10.1021/om100358g
_journal_volume 29
_journal_year 2010
_chemical_absolute_configuration ad
_chemical_formula_moiety 'C23 H26 Cl2 P2 Pd'
_chemical_formula_sum 'C23 H26 Cl2 P2 Pd'
_chemical_formula_weight 541.68
_chemical_name_systematic
;

 ?

;
_space_group_IT_number 4
_symmetry_cell_setting monoclinic
_symmetry_space_group_name_Hall 'P 2yb'
_symmetry_space_group_name_H-M 'P 1 21 1'
_atom_sites_solution_hydrogens geom
_atom_sites_solution_primary direct
_atom_sites_solution_secondary difmap
_audit_creation_method SHELXL-97
_cell_angle_alpha 90.00
_cell_angle_beta 112.444(2)
_cell_angle_gamma 90.00
_cell_formula_units_Z 2
_cell_length_a 8.9434(3)
_cell_length_b 13.0220(4)
_cell_length_c 10.8172(4)
_cell_measurement_reflns_used 6079
_cell_measurement_temperature 223(2)
_cell_measurement_theta_max 29.84
_cell_measurement_theta_min 2.46
_cell_volume 1164.36(7)
_computing_cell_refinement 'Bruker SMART'
_computing_data_collection 'Bruker SMART'
_computing_data_reduction 'Bruker SAINT'
_computing_molecular_graphics 'Bruker SHELXTL'
_computing_publication_material 'Bruker SHELXTL'
_computing_structure_refinement 'SHELXL-97 (Sheldrick, 1997)'
_computing_structure_solution 'SHELXS-97 (Sheldrick, 1990)'
_diffrn_ambient_temperature 223(2)
_diffrn_measured_fraction_theta_full 0.984
_diffrn_measured_fraction_theta_max 0.984
_diffrn_measurement_device_type 'CCD area detector'
_diffrn_measurement_method 'phi and omega scans'
_diffrn_radiation_monochromator graphite
_diffrn_radiation_source 'fine-focus sealed tube'
_diffrn_radiation_type MoK\a
_diffrn_radiation_wavelength 0.71073
_diffrn_reflns_av_R_equivalents 0.0366
_diffrn_reflns_av_sigmaI/netI 0.0597
_diffrn_reflns_limit_h_max 12
_diffrn_reflns_limit_h_min -12
_diffrn_reflns_limit_k_max 16
_diffrn_reflns_limit_k_min -18
_diffrn_reflns_limit_l_max 15
_diffrn_reflns_limit_l_min -15
_diffrn_reflns_number 13429
_diffrn_reflns_theta_full 30.02
_diffrn_reflns_theta_max 30.02
_diffrn_reflns_theta_min 2.04
_exptl_absorpt_coefficient_mu 1.171
_exptl_absorpt_correction_T_max 0.9547
_exptl_absorpt_correction_T_min 0.7202
_exptl_absorpt_correction_type multi-scan
_exptl_absorpt_process_details sadabs
_exptl_crystal_colour colourless
_exptl_crystal_density_diffrn 1.545
_exptl_crystal_density_meas ?
_exptl_crystal_density_method 'not measured'
_exptl_crystal_description plate
_exptl_crystal_F_000 548
_exptl_crystal_size_max 0.30
_exptl_crystal_size_mid 0.14
_exptl_crystal_size_min 0.04
_refine_diff_density_max 1.648
_refine_diff_density_min -2.037
_refine_diff_density_rms 0.193
_refine_ls_abs_structure_details 'Flack H D (1983), Acta Cryst. A39, 876-881'
_refine_ls_abs_structure_Flack 0.01(5)
_refine_ls_extinction_method none
_refine_ls_goodness_of_fit_ref 1.091
_refine_ls_hydrogen_treatment constr
_refine_ls_matrix_type full
_refine_ls_number_parameters 255
_refine_ls_number_reflns 5630
_refine_ls_number_restraints 1
_refine_ls_restrained_S_all 1.090
_refine_ls_R_factor_all 0.0558
_refine_ls_R_factor_gt 0.0486
_refine_ls_shift/su_max 0.000
_refine_ls_shift/su_mean 0.000
_refine_ls_structure_factor_coef Fsqd
_refine_ls_weighting_details 'calc w=1/[\s^2^(Fo^2^)+(0.0772P)^2^+3.7815P] where P=(Fo^2^+2Fc^2^)/3'
_refine_ls_weighting_scheme calc
_refine_ls_wR_factor_gt 0.1349
_refine_ls_wR_factor_ref 0.1549
_reflns_number_gt 5165
_reflns_number_total 5630
_reflns_threshold_expression >2sigma(I)
_cod_data_source_file om100358g_si_001.cif
_cod_data_source_block leung290
_cod_depositor_comments
;
The following automatic conversions were performed:

'_symmetry_cell_setting' value 'Monoclinic' changed to 'monoclinic'
according to /home/saulius/struct/CIF-dictionaries/cif_core.dic
dictionary named 'cif_core.dic' version 2.4.1 from 2010-06-29.

Automatic conversion script
Id: cif_fix_values 1715 2011-07-08 13:25:40Z adriana 

The following automatic conversions were performed:

'_exptl_crystal_density_meas' value 'not measured' was changed to '?'
- the value is perceived as not measured.

Automatic conversion script
Id: cif_fix_values 3008 2015-01-20 13:52:24Z robertas 
;
_cod_original_sg_symbol_H-M P2(1)
_cod_database_code 4066217

loop_
_symmetry_equiv_pos_as_xyz
'x, y, z'
'-x, y+1/2, -z'

loop_
_atom_site_label
_atom_site_type_symbol
_atom_site_fract_x
_atom_site_fract_y
_atom_site_fract_z
_atom_site_U_iso_or_equiv
_atom_site_adp_type
_atom_site_occupancy
_atom_site_symmetry_multiplicity
_atom_site_calc_flag
_atom_site_refinement_flags
Pd1 Pd 0.93745(5) 0.16882(4) 0.20566(4) 0.02078(11) Uani 1 1 d .
C1 C 1.1826(7) 0.1550(7) 0.5510(6) 0.0292(15) Uani 1 1 d .
C2 C 1.2619(8) 0.1993(7) 0.6764(7) 0.0381(18) Uani 1 1 d .
H2 H 1.2294 0.2640 0.6958 0.046 Uiso 1 1 calc R
C3 C 1.3898(9) 0.1473(9) 0.7732(8) 0.047(2) Uani 1 1 d .
H3 H 1.4441 0.1778 0.8573 0.056 Uiso 1 1 calc R
C4 C 1.4376(10) 0.0520(9) 0.7471(9) 0.049(2) Uani 1 1 d .
H4 H 1.5225 0.0174 0.8141 0.059 Uiso 1 1 calc R
C5 C 1.3612(10) 0.0064(7) 0.6223(9) 0.045(2) Uani 1 1 d .
H5 H 1.3949 -0.0581 0.6035 0.054 Uiso 1 1 calc R
C6 C 1.2316(9) 0.0593(7) 0.5247(7) 0.0338(15) Uani 1 1 d .
H6 H 1.1777 0.0290 0.4405 0.041 Uiso 1 1 calc R
C7 C 0.8506(8) 0.2342(5) 0.4677(6) 0.0229(11) Uani 1 1 d .
C8 C 0.8654(8) 0.2735(7) 0.5926(7) 0.0317(14) Uani 1 1 d .
H8 H 0.9654 0.2996 0.6511 0.038 Uiso 1 1 calc R
C9 C 0.7333(11) 0.2740(7) 0.6305(8) 0.0406(18) Uani 1 1 d .
H9 H 0.7457 0.2968 0.7163 0.049 Uiso 1 1 calc R
C10 C 0.5843(11) 0.2414(7) 0.5426(10) 0.044(2) Uani 1 1 d .
H10 H 0.4949 0.2440 0.5680 0.053 Uiso 1 1 calc R
C11 C 0.5646(9) 0.2047(8) 0.4171(10) 0.045(2) Uani 1 1 d .
H11 H 0.4628 0.1818 0.3578 0.054 Uiso 1 1 calc R
C12 C 0.6978(8) 0.2020(7) 0.3796(8) 0.0361(16) Uani 1 1 d .
H12 H 0.6846 0.1783 0.2940 0.043 Uiso 1 1 calc R
C13 C 1.1071(9) 0.3537(6) 0.4292(7) 0.0291(14) Uani 1 1 d .
H13A H 1.1027 0.3891 0.5077 0.035 Uiso 1 1 calc R
H13B H 1.2205 0.3498 0.4390 0.035 Uiso 1 1 calc R
C14 C 1.0095(9) 0.4138(6) 0.3026(7) 0.0282(13) Uani 1 1 d .
H14 H 0.9006 0.4247 0.3039 0.034 Uiso 1 1 calc R
C15 C 1.0783(13) 0.5199(7) 0.2957(9) 0.045(2) Uani 1 1 d .
H15A H 1.0642 0.5642 0.3625 0.068 Uiso 1 1 calc R
H15B H 1.0218 0.5489 0.2075 0.068 Uiso 1 1 calc R
H15C H 1.1926 0.5139 0.3127 0.068 Uiso 1 1 calc R
C16 C 1.1681(8) 0.3442(7) 0.1254(7) 0.0316(14) Uani 1 1 d .
H16A H 1.1750 0.4156 0.0995 0.038 Uiso 1 1 calc R
H16B H 1.2605 0.3317 0.2093 0.038 Uiso 1 1 calc R
C17 C 1.1839(13) 0.2747(9) 0.0190(10) 0.053(2) Uani 1 1 d .
H17A H 1.1782 0.2036 0.0435 0.080 Uiso 1 1 calc R
H17B H 1.2869 0.2872 0.0113 0.080 Uiso 1 1 calc R
H17C H 1.0966 0.2889 -0.0661 0.080 Uiso 1 1 calc R
C18 C 0.8179(8) 0.3887(6) 0.0216(7) 0.0269(13) Uani 1 1 d .
C19 C 0.8416(9) 0.4475(6) -0.0757(8) 0.0340(15) Uani 1 1 d .
H19 H 0.9462 0.4570 -0.0748 0.041 Uiso 1 1 calc R
C20 C 0.7079(10) 0.4925(7) -0.1756(9) 0.0426(19) Uani 1 1 d .
H20 H 0.7234 0.5320 -0.2424 0.051 Uiso 1 1 calc R
C21 C 0.5552(11) 0.4801(8) -0.1779(10) 0.046(2) Uani 1 1 d .
H21 H 0.4672 0.5123 -0.2448 0.055 Uiso 1 1 calc R
C22 C 0.5296(11) 0.4199(8) -0.0812(10) 0.051(2) Uani 1 1 d .
H22 H 0.4245 0.4091 -0.0838 0.062 Uiso 1 1 calc R
C23 C 0.6615(10) 0.3764(7) 0.0184(9) 0.0408(18) Uani 1 1 d .
H23 H 0.6457 0.3376 0.0856 0.049 Uiso 1 1 calc R
Cl1 Cl 0.8834(2) -0.00057(14) 0.26040(18) 0.0326(3) Uani 1 1 d .
Cl2 Cl 0.8287(2) 0.13184(16) -0.02351(16) 0.0376(4) Uani 1 1 d .
P1 P 1.02352(19) 0.22318(13) 0.41887(15) 0.0209(3) Uani 1 1 d .
P2 P 0.9827(2) 0.32924(13) 0.15660(16) 0.0219(3) Uani 1 1 d .

loop_
_atom_site_aniso_label
_atom_site_aniso_U_11
_atom_site_aniso_U_22
_atom_site_aniso_U_33
_atom_site_aniso_U_23
_atom_site_aniso_U_13
_atom_site_aniso_U_12
Pd1 0.02120(18) 0.02153(19) 0.01897(17) -0.00219(17) 0.00697(13) -0.00104(18)
C1 0.022(2) 0.043(5) 0.023(2) 0.002(3) 0.009(2) -0.005(3)
C2 0.027(3) 0.056(5) 0.028(3) -0.008(3) 0.008(3) 0.008(3)
C3 0.033(3) 0.071(8) 0.029(3) 0.002(4) 0.002(3) 0.007(4)
C4 0.026(4) 0.070(7) 0.043(4) 0.015(5) 0.003(3) 0.004(4)
C5 0.032(4) 0.035(4) 0.055(5) 0.004(4) 0.002(3) 0.014(3)
C6 0.028(3) 0.039(4) 0.031(3) 0.001(3) 0.007(3) -0.001(3)
C7 0.024(3) 0.019(3) 0.027(3) 0.001(2) 0.011(2) 0.002(2)
C8 0.026(3) 0.043(4) 0.026(3) -0.002(3) 0.011(3) 0.003(3)
C9 0.049(4) 0.044(5) 0.042(4) 0.004(3) 0.033(4) 0.011(4)
C10 0.043(4) 0.035(4) 0.067(6) 0.000(4) 0.036(4) 0.001(4)
C11 0.027(3) 0.050(5) 0.062(5) -0.016(4) 0.021(3) -0.011(3)
C12 0.025(3) 0.044(4) 0.040(4) -0.007(3) 0.012(3) -0.001(3)
C13 0.038(4) 0.027(3) 0.025(3) -0.006(2) 0.015(3) -0.018(3)
C14 0.033(3) 0.026(3) 0.028(3) -0.001(2) 0.014(3) -0.005(3)
C15 0.076(6) 0.021(4) 0.051(5) -0.006(3) 0.038(5) -0.004(3)
C16 0.028(3) 0.038(4) 0.032(3) 0.000(3) 0.015(3) -0.001(3)
C17 0.063(6) 0.054(6) 0.059(6) 0.001(5) 0.043(5) 0.012(5)
C18 0.025(3) 0.028(3) 0.028(3) 0.007(2) 0.010(2) -0.003(3)
C19 0.033(3) 0.034(4) 0.036(3) 0.009(3) 0.014(3) -0.007(3)
C20 0.044(4) 0.040(4) 0.043(4) 0.019(4) 0.017(4) 0.001(4)
C21 0.039(4) 0.043(5) 0.048(4) 0.016(4) 0.007(4) 0.013(4)
C22 0.033(4) 0.053(6) 0.064(6) 0.020(5) 0.013(4) 0.001(4)
C23 0.035(4) 0.040(4) 0.048(4) 0.016(3) 0.015(3) -0.007(3)
Cl1 0.0321(8) 0.0272(8) 0.0361(8) 0.0007(6) 0.0104(7) -0.0028(7)
Cl2 0.0440(9) 0.0392(9) 0.0224(7) -0.0079(6) 0.0047(6) 0.0043(8)
P1 0.0207(7) 0.0239(8) 0.0188(6) -0.0017(5) 0.0084(5) -0.0030(6)
P2 0.0251(7) 0.0206(7) 0.0213(7) 0.0014(5) 0.0102(6) 0.0021(6)

loop_
_atom_type_symbol
_atom_type_description
_atom_type_scat_dispersion_real
_atom_type_scat_dispersion_imag
_atom_type_scat_source
C C 0.0033 0.0016 'International Tables Vol C Tables 4.2.6.8 and 6.1.1.4'
H H 0.0000 0.0000 'International Tables Vol C Tables 4.2.6.8 and 6.1.1.4'
P P 0.1023 0.0942 'International Tables Vol C Tables 4.2.6.8 and 6.1.1.4'
Cl Cl 0.1484 0.1585 'International Tables Vol C Tables 4.2.6.8 and 6.1.1.4'
Pd Pd -0.9988 1.0072 'International Tables Vol C Tables 4.2.6.8 and 6.1.1.4'

loop_
_geom_angle_atom_site_label_1
_geom_angle_atom_site_label_2
_geom_angle_atom_site_label_3
_geom_angle
P2 Pd1 P1 85.81(6)
P2 Pd1 Cl2 88.88(7)
P1 Pd1 Cl2 172.63(7)
P2 Pd1 Cl1 178.33(7)
P1 Pd1 Cl1 93.39(6)
Cl2 Pd1 Cl1 91.78(7)
C6 C1 C2 119.3(7)
C6 C1 P1 119.5(5)
C2 C1 P1 121.2(6)
C1 C2 C3 119.7(8)
C4 C3 C2 120.9(8)
C3 C4 C5 120.5(8)
C4 C5 C6 118.4(9)
C1 C6 C5 121.2(7)
C12 C7 C8 118.3(6)
C12 C7 P1 119.7(5)
C8 C7 P1 122.0(5)
C9 C8 C7 120.4(7)
C10 C9 C8 120.2(7)
C9 C10 C11 120.7(7)
C10 C11 C12 119.3(8)
C11 C12 C7 120.9(7)
C14 C13 P1 109.8(5)
C15 C14 C13 113.9(6)
C15 C14 P2 114.7(5)
C13 C14 P2 107.5(5)
C17 C16 P2 115.6(6)
C19 C18 C23 119.3(7)
C19 C18 P2 122.5(5)
C23 C18 P2 118.2(5)
C18 C19 C20 119.1(7)
C21 C20 C19 121.3(7)
C20 C21 C22 120.1(8)
C23 C22 C21 118.7(8)
C22 C23 C18 121.5(7)
C1 P1 C7 107.9(3)
C1 P1 C13 103.0(4)
C7 P1 C13 106.2(3)
C1 P1 Pd1 120.8(2)
C7 P1 Pd1 109.1(2)
C13 P1 Pd1 108.9(2)
C18 P2 C16 108.9(3)
C18 P2 C14 103.5(3)
C16 P2 C14 105.2(3)
C18 P2 Pd1 115.3(2)
C16 P2 Pd1 113.9(3)
C14 P2 Pd1 109.2(2)

loop_
_geom_bond_atom_site_label_1
_geom_bond_atom_site_label_2
_geom_bond_distance
Pd1 P2 2.2302(17)
Pd1 P1 2.2488(15)
Pd1 Cl2 2.3413(16)
Pd1 Cl1 2.3809(19)
C1 C6 1.386(12)
C1 C2 1.394(9)
C1 P1 1.818(7)
C2 C3 1.396(11)
C3 C4 1.377(16)
C4 C5 1.392(14)
C5 C6 1.413(10)
C7 C12 1.399(9)
C7 C8 1.403(9)
C7 P1 1.821(6)
C8 C9 1.391(10)
C9 C10 1.376(13)
C10 C11 1.386(13)
C11 C12 1.397(10)
C13 C14 1.529(10)
C13 P1 1.843(7)
C14 C15 1.525(11)
C14 P2 1.864(7)
C16 C17 1.512(12)
C16 P2 1.824(7)
C18 C19 1.382(9)
C18 C23 1.395(10)
C18 P2 1.806(7)
C19 C20 1.398(11)
C20 C21 1.366(12)
C21 C22 1.395(13)
C22 C23 1.379(12)
